data_2206002
loop_
_publ_author_name
'Li, Yang'
'Ge, Feng-Yan'
'Chen, Li-Gong'
'Dong, Chuan-Ming'
'Yan, Xi-Long'
'Duan, Er-Hong'
'Zeng, Tao'
'Zhang, Yue-Cheng'
'Bai, Guo-Yi'

_publ_section_title
;
 2-(2,4-Dihydroxybenzoyl)benzoic acid
;
_journal_issue 6
_journal_name_full 'Acta Crystallographica Section E'
_journal_page_first o1769
_journal_page_last o1770
_journal_paper_doi 10.1107/S1600536805014844
_journal_volume 61
_journal_year 2005
_chemical_formula_iupac 'C14 H10 O5'
_chemical_formula_moiety 'C14 H10 O5'
_chemical_formula_sum 'C14 H10 O5'
_chemical_formula_weight 258.22
_chemical_melting_point 474
_chemical_name_systematic
;
2-(2,4-Dihydroxybenzoyl)benzoic acid
;
_space_group_IT_number 14
_symmetry_cell_setting monoclinic
_symmetry_space_group_name_Hall '-P 2yn'
_symmetry_space_group_name_H-M 'P 1 21/n 1'
_atom_sites_solution_hydrogens geom
_atom_sites_solution_primary direct
_atom_sites_solution_secondary difmap
_cell_angle_alpha 90.00
_cell_angle_beta 116.034(5)
_cell_angle_gamma 90.00
_cell_formula_units_Z 4
_cell_length_a 10.331(3)
_cell_length_b 11.628(4)
_cell_length_c 11.640(4)
_cell_measurement_reflns_used 2633
_cell_measurement_temperature 294(2)
_cell_measurement_theta_max 26.49
_cell_measurement_theta_min 2.62
_cell_volume 1256.4(7)
_computing_cell_refinement SMART
_computing_data_collection 'SMART (Bruker, 1997)'
_computing_data_reduction 'SAINT (Bruker, 1997)'
_computing_molecular_graphics 'SHELXTL (Bruker, 1997)'
_computing_publication_material SHELXTL
_computing_structure_refinement 'SHELXL97 (Sheldrick, 1997)'
_computing_structure_solution 'SHELXS97 (Sheldrick, 1997)'
_diffrn_ambient_temperature 294(2)
_diffrn_measured_fraction_theta_full 0.991
_diffrn_measured_fraction_theta_max 0.991
_diffrn_measurement_device_type 'Bruker SMART CCD'
_diffrn_measurement_method '\f and \w'
_diffrn_radiation_monochromator graphite
_diffrn_radiation_source 'fine-focus sealed tube'
_diffrn_radiation_type MoK\a
_diffrn_radiation_wavelength 0.71073
_diffrn_reflns_av_R_equivalents 0.0994
_diffrn_reflns_av_sigmaI/netI 0.0675
_diffrn_reflns_limit_h_max 12
_diffrn_reflns_limit_h_min -12
_diffrn_reflns_limit_k_max 14
_diffrn_reflns_limit_k_min -13
_diffrn_reflns_limit_l_max 13
_diffrn_reflns_limit_l_min -14
_diffrn_reflns_number 6755
_diffrn_reflns_theta_full 26.66
_diffrn_reflns_theta_max 26.66
_diffrn_reflns_theta_min 2.20
_exptl_absorpt_coefficient_mu 0.105
_exptl_absorpt_correction_T_max 0.977
_exptl_absorpt_correction_T_min 0.963
_exptl_absorpt_correction_type multi-scan
_exptl_absorpt_process_details '(SADABS; Bruker, 1997)'
_exptl_crystal_colour colourless
_exptl_crystal_density_diffrn 1.365
_exptl_crystal_density_method 'not measured'
_exptl_crystal_description block
_exptl_crystal_F_000 536
_exptl_crystal_size_max 0.30
_exptl_crystal_size_mid 0.22
_exptl_crystal_size_min 0.22
_refine_diff_density_max 0.266
_refine_diff_density_min -0.212
_refine_ls_extinction_method none
_refine_ls_goodness_of_fit_ref 1.070
_refine_ls_hydrogen_treatment mixed
_refine_ls_matrix_type full
_refine_ls_number_parameters 184
_refine_ls_number_reflns 2626
_refine_ls_number_restraints 0
_refine_ls_restrained_S_all 1.070
_refine_ls_R_factor_all 0.0785
_refine_ls_R_factor_gt 0.0485
_refine_ls_shift/su_max 0.000
_refine_ls_shift/su_mean 0.000
_refine_ls_structure_factor_coef Fsqd
_refine_ls_weighting_details 'calc w = 1/[\s^2^(Fo^2^)+(0.0478P)^2^+0.3516P] where P = (Fo^2^+2Fc^2^)/3'
_refine_ls_weighting_scheme calc
_refine_ls_wR_factor_gt 0.1225
_refine_ls_wR_factor_ref 0.1459
_reflns_number_gt 1762
_reflns_number_total 2626
_reflns_threshold_expression I>2\s(I)
_cod_data_source_file lh6413.cif
_cod_data_source_block I
_cod_depositor_comments
;
The following automatic conversions were performed:
'_symmetry_cell_setting' value 'Monoclinic' changed to 'monoclinic'
according to '/home/saulius/struct/CIF-dictionaries/cif_core.dic'
dictionary named 'cif_core.dic' version 2.4.1 from 2010-06-29.

Automatic conversion script
Id: cif_fix_enum 1527 2010-12-29 10:47:43Z saulius 

The following automatic conversions were performed:

'_symmetry_cell_setting' value 'Monoclinic' changed to 'monoclinic'
according to /home/saulius/struct/CIF-dictionaries/cif_core.dic
dictionary named 'cif_core.dic' version 2.4.1 from 2010-06-29.

Automatic conversion script
Id: cif_fix_values 1715 2011-07-08 13:25:40Z adriana 
;
_cod_original_sg_symbol_H-M 'P 21/n'
_cod_database_code 2206002
_cod_database_fobs_code 2206002

loop_
_symmetry_equiv_pos_as_xyz
'x, y, z'
'-x+1/2, y+1/2, -z+1/2'
'-x, -y, -z'
'x-1/2, -y-1/2, z-1/2'

loop_
_atom_site_label
_atom_site_fract_x
_atom_site_fract_y
_atom_site_fract_z
_atom_site_U_iso_or_equiv
_atom_site_adp_type
_atom_site_calc_flag
_atom_site_refinement_flags
_atom_site_occupancy
_atom_site_type_symbol
O1 0.28344(15) 0.31036(16) 0.44868(15) 0.0581(5) Uani d . 1 O
O2 0.51504(16) 0.2925(2) 0.49583(19) 0.0746(6) Uani d . 1 O
H2 0.516(3) 0.250(3) 0.560(3) 0.087(10) Uiso d . 1 H
O3 0.01604(15) 0.33945(15) 0.18108(15) 0.0572(5) Uani d . 1 O
O4 -0.17529(15) 0.41733(17) 0.25016(16) 0.0608(5) Uani d . 1 O
H4 -0.134(3) 0.369(3) 0.216(3) 0.088(10) Uiso d . 1 H
O5 -0.0508(2) 0.75316(16) 0.5080(2) 0.0746(6) Uani d . 1 O
H5 -0.132(4) 0.733(3) 0.511(3) 0.103(11) Uiso d . 1 H
C1 0.3836(2) 0.32926(19) 0.42363(19) 0.0426(5) Uani d . 1 C
C2 0.3694(2) 0.39474(18) 0.30884(18) 0.0400(5) Uani d . 1 C
C3 0.23439(19) 0.43702(18) 0.22257(17) 0.0388(5) Uani d . 1 C
C4 0.2224(2) 0.4955(2) 0.1141(2) 0.0516(6) Uani d . 1 C
H4A 0.1331 0.5235 0.0563 0.062 Uiso calc R 1 H
C5 0.3419(2) 0.5127(2) 0.0909(2) 0.0547(6) Uani d . 1 C
H5A 0.3322 0.5515 0.0177 0.066 Uiso calc R 1 H
C6 0.4747(2) 0.4722(2) 0.1764(2) 0.0556(6) Uani d . 1 C
H6 0.5550 0.4846 0.1616 0.067 Uiso calc R 1 H
C7 0.4888(2) 0.4131(2) 0.2845(2) 0.0499(6) Uani d . 1 C
H7 0.5786 0.3853 0.3415 0.060 Uiso calc R 1 H
C8 0.09718(19) 0.42241(18) 0.23772(18) 0.0401(5) Uani d . 1 C
C9 0.05604(18) 0.50795(18) 0.30447(18) 0.0393(5) Uani d . 1 C
C10 -0.07981(19) 0.50272(19) 0.30834(19) 0.0433(5) Uani d . 1 C
C11 -0.1173(2) 0.5859(2) 0.3735(2) 0.0498(6) Uani d . 1 C
H11 -0.2072 0.5832 0.3736 0.060 Uiso calc R 1 H
C12 -0.0219(2) 0.67262(19) 0.4384(2) 0.0517(6) Uani d . 1 C
C13 0.1129(2) 0.6803(2) 0.4358(2) 0.0539(6) Uani d . 1 C
H13 0.1765 0.7395 0.4784 0.065 Uiso calc R 1 H
C14 0.1485(2) 0.59974(19) 0.3700(2) 0.0458(5) Uani d . 1 C
H14 0.2373 0.6053 0.3681 0.055 Uiso calc R 1 H

loop_
_atom_site_aniso_label
_atom_site_aniso_U_11
_atom_site_aniso_U_22
_atom_site_aniso_U_33
_atom_site_aniso_U_12
_atom_site_aniso_U_13
_atom_site_aniso_U_23
O1 0.0417(8) 0.0787(12) 0.0642(10) 0.0093(8) 0.0327(7) 0.0198(9)
O2 0.0337(8) 0.1151(17) 0.0712(11) 0.0076(9) 0.0195(8) 0.0453(12)
O3 0.0420(8) 0.0741(11) 0.0604(9) -0.0141(8) 0.0269(7) -0.0225(9)
O4 0.0333(8) 0.0822(13) 0.0688(11) -0.0122(8) 0.0241(8) -0.0166(10)
O5 0.0871(13) 0.0554(11) 0.1157(17) -0.0002(10) 0.0762(13) -0.0117(10)
C1 0.0318(10) 0.0511(13) 0.0438(11) 0.0005(9) 0.0157(8) 0.0027(10)
C2 0.0350(10) 0.0454(11) 0.0407(10) -0.0005(8) 0.0176(8) 0.0007(9)
C3 0.0331(9) 0.0457(11) 0.0399(10) 0.0005(8) 0.0182(8) -0.0023(9)
C4 0.0394(10) 0.0645(15) 0.0489(12) 0.0053(10) 0.0177(9) 0.0109(11)
C5 0.0543(12) 0.0654(15) 0.0511(12) 0.0005(12) 0.0294(10) 0.0145(12)
C6 0.0459(12) 0.0698(16) 0.0641(14) -0.0043(11) 0.0362(11) 0.0060(12)
C7 0.0332(10) 0.0647(15) 0.0547(13) 0.0034(10) 0.0221(9) 0.0064(11)
C8 0.0288(9) 0.0530(13) 0.0359(10) -0.0024(9) 0.0118(8) -0.0012(9)
C9 0.0283(9) 0.0490(12) 0.0397(10) 0.0039(8) 0.0141(8) 0.0042(9)
C10 0.0289(9) 0.0562(13) 0.0435(11) 0.0019(9) 0.0146(8) 0.0057(10)
C11 0.0367(11) 0.0591(14) 0.0619(13) 0.0084(10) 0.0295(10) 0.0087(12)
C12 0.0570(13) 0.0448(12) 0.0676(14) 0.0100(11) 0.0406(12) 0.0064(11)
C13 0.0525(13) 0.0459(12) 0.0738(15) -0.0039(10) 0.0374(12) -0.0047(11)
C14 0.0341(10) 0.0505(12) 0.0587(13) 0.0003(9) 0.0256(9) 0.0017(10)

loop_
_atom_type_symbol
_atom_type_description
_atom_type_scat_dispersion_real
_atom_type_scat_dispersion_imag
_atom_type_scat_source
C C 0.0033 0.0016 'International Tables Vol C Tables 4.2.6.8 and 6.1.1.4'
H H 0.0000 0.0000 'International Tables Vol C Tables 4.2.6.8 and 6.1.1.4'
O O 0.0106 0.0060 'International Tables Vol C Tables 4.2.6.8 and 6.1.1.4'

loop_
_geom_angle_atom_site_label_1
_geom_angle_atom_site_label_2
_geom_angle_atom_site_label_3
_geom_angle
_geom_angle_publ_flag
C1 O2 H2 110(2) ?
C10 O4 H4 107(2) ?
C12 O5 H5 107(2) ?
O1 C1 O2 122.6(2) yes
O1 C1 C2 123.41(18) ?
O2 C1 C2 114.02(17) ?
C7 C2 C3 119.36(18) ?
C7 C2 C1 120.81(18) ?
C3 C2 C1 119.83(17) ?
C4 C3 C2 119.06(17) ?
C4 C3 C8 116.49(17) yes
C2 C3 C8 124.45(17) yes
C5 C4 C3 120.96(19) ?
C5 C4 H4A 119.5 ?
C3 C4 H4A 119.5 ?
C6 C5 C4 119.9(2) ?
C6 C5 H5A 120.1 ?
C4 C5 H5A 120.1 ?
C5 C6 C7 120.08(19) ?
C5 C6 H6 120.0 ?
C7 C6 H6 120.0 ?
C6 C7 C2 120.66(19) ?
C6 C7 H7 119.7 ?
C2 C7 H7 119.7 ?
O3 C8 C9 121.81(17) yes
O3 C8 C3 117.90(17) ?
C9 C8 C3 120.01(17) ?
C14 C9 C10 117.20(18) ?
C14 C9 C8 121.67(17) yes
C10 C9 C8 121.12(18) yes
O4 C10 C11 117.94(17) ?
O4 C10 C9 121.81(19) ?
C11 C10 C9 120.24(19) ?
C12 C11 C10 120.34(18) ?
C12 C11 H11 119.8 ?
C10 C11 H11 119.8 ?
O5 C12 C11 122.7(2) ?
O5 C12 C13 116.6(2) ?
C11 C12 C13 120.7(2) ?
C14 C13 C12 118.8(2) ?
C14 C13 H13 120.6 ?
C12 C13 H13 120.6 ?
C13 C14 C9 122.67(19) ?
C13 C14 H14 118.7 ?
C9 C14 H14 118.7 ?

loop_
_geom_bond_atom_site_label_1
_geom_bond_atom_site_label_2
_geom_bond_distance
_geom_bond_publ_flag
O1 C1 1.212(2) ?
O2 C1 1.316(2) yes
O2 H2 0.89(3) ?
O3 C8 1.258(2) ?
O4 C10 1.353(3) yes
O4 H4 0.90(3) ?
O5 C12 1.355(3) ?
O5 H5 0.89(4) ?
C1 C2 1.488(3) yes
C2 C7 1.398(3) ?
C2 C3 1.402(3) ?
C3 C4 1.391(3) ?
C3 C8 1.513(3) yes
C4 C5 1.389(3) ?
C4 H4A 0.9300 ?
C5 C6 1.377(3) ?
C5 H5A 0.9300 ?
C6 C7 1.384(3) ?
C6 H6 0.9300 ?
C7 H7 0.9300 ?
C8 C9 1.436(3) yes
C9 C14 1.412(3) ?
C9 C10 1.425(3) ?
C10 C11 1.385(3) ?
C11 C12 1.381(3) ?
C11 H11 0.9300 ?
C12 C13 1.409(3) ?
C13 C14 1.359(3) ?
C13 H13 0.9300 ?
C14 H14 0.9300 ?

loop_
_geom_hbond_atom_site_label_D
_geom_hbond_atom_site_label_H
_geom_hbond_atom_site_label_A
_geom_hbond_site_symmetry_A
_geom_hbond_distance_DH
_geom_hbond_distance_HA
_geom_hbond_distance_DA
_geom_hbond_angle_DHA
O2 H2 O3 4_666 0.89(3) 1.76(3) 2.643(2) 177(3)
O4 H4 O3 . 0.90(3) 1.80(3) 2.602(2) 148(3)
O5 H5 O1 3_566 0.89(4) 1.89(4) 2.764(2) 169(3)

loop_
_geom_torsion_atom_site_label_1
_geom_torsion_atom_site_label_2
_geom_torsion_atom_site_label_3
_geom_torsion_atom_site_label_4
_geom_torsion
_geom_torsion_publ_flag
O1 C1 C2 C7 -179.5(2) yes
O2 C1 C2 C7 0.0(3) yes
O1 C1 C2 C3 -0.7(3) yes
O2 C1 C2 C3 178.9(2) yes
C7 C2 C3 C4 0.5(3) ?
C1 C2 C3 C4 -178.38(19) ?
C7 C2 C3 C8 179.7(2) ?
C1 C2 C3 C8 0.8(3) ?
C2 C3 C4 C5 -0.3(3) ?
C8 C3 C4 C5 -179.5(2) ?
C3 C4 C5 C6 -0.5(4) ?
C4 C5 C6 C7 0.9(4) ?
C5 C6 C7 C2 -0.6(4) ?
C3 C2 C7 C6 -0.1(3) ?
C1 C2 C7 C6 178.8(2) ?
C4 C3 C8 O3 84.0(3) ?
C2 C3 C8 O3 -95.2(2) ?
C4 C3 C8 C9 -90.0(2) ?
C2 C3 C8 C9 90.8(3) ?
O3 C8 C9 C14 178.77(19) yes
C3 C8 C9 C14 -7.5(3) ?
O3 C8 C9 C10 -0.5(3) yes
C3 C8 C9 C10 173.21(17) ?
C14 C9 C10 O4 -179.06(18) ?
C8 C9 C10 O4 0.3(3) ?
C14 C9 C10 C11 0.5(3) ?
C8 C9 C10 C11 179.82(19) ?
O4 C10 C11 C12 177.71(19) ?
C9 C10 C11 C12 -1.9(3) ?
C10 C11 C12 O5 -177.2(2) ?
C10 C11 C12 C13 2.1(3) ?
O5 C12 C13 C14 178.3(2) ?
C11 C12 C13 C14 -1.0(3) ?
C12 C13 C14 C9 -0.4(3) ?
C10 C9 C14 C13 0.6(3) ?
C8 C9 C14 C13 -178.7(2) ?

loop_
_cod_related_entry_id
_cod_related_entry_database
_cod_related_entry_code
1 ChemSpider 195932
